data_2204046
loop_
_publ_author_name
' Jose Escalada '
'Danna Freedman'
'Eric J. Werner'

_publ_section_title
;
 2,3-Dihydroxy-<i>N</i>-methylbenzamide monohydrate
;
_journal_issue 8
_journal_name_full 'Acta Crystallographica Section E'
_journal_page_first o1296
_journal_page_last o1298
_journal_paper_doi 10.1107/S1600536804015302
_journal_volume 60
_journal_year 2004
_chemical_formula_iupac 'C8 H9 N O3, H2 O'
_chemical_formula_moiety 'C8 H9 N O3, H2 O'
_chemical_formula_sum 'C8 H11 N O4'
_chemical_formula_weight 185.18
_space_group_IT_number 14
_symmetry_cell_setting monoclinic
_symmetry_space_group_name_Hall '-P 2yn'
_symmetry_space_group_name_H-M 'P 1 21/n 1'
_cell_angle_alpha 90
_cell_angle_beta 93.280(2)
_cell_angle_gamma 90
_cell_formula_units_Z 4
_cell_length_a 7.2905(8)
_cell_length_b 9.4810(10)
_cell_length_c 11.8860(10)
_cell_measurement_reflns_used 1569
_cell_measurement_temperature 126.2
_cell_measurement_theta_max 24.5
_cell_measurement_theta_min 2.8
_cell_volume 820.23(14)
_computing_cell_refinement 'SAINT (Bruker, 2003)'
_computing_data_collection 'SMART (Bruker, 2003) '
_computing_data_reduction SAINT
_computing_molecular_graphics 'TEXSAN and PLATON (Spek, 2004)'
_computing_publication_material TEXSAN
_computing_structure_refinement 'TEXSAN (Molecular Structure Corporation and Rigaku, 1998)'
_computing_structure_solution 'SIR97 (Altomare et al., 1999)'
_diffrn_measured_fraction_theta_full 0.9639
_diffrn_measured_fraction_theta_max 0.9639
_diffrn_measurement_device_type 'Bruker SMART 1000'
_diffrn_measurement_method \w
_diffrn_radiation_type 'Mo K\a'
_diffrn_radiation_wavelength 0.7107
_diffrn_reflns_av_R_equivalents 0.031
_diffrn_reflns_limit_h_max 4
_diffrn_reflns_limit_h_min -8
_diffrn_reflns_limit_k_max 10
_diffrn_reflns_limit_k_min -10
_diffrn_reflns_limit_l_max 13
_diffrn_reflns_limit_l_min -13
_diffrn_reflns_number 3625
_diffrn_reflns_theta_full 24.66
_diffrn_reflns_theta_max 24.66
_diffrn_standards_decay_% 0
_diffrn_standards_interval_count 0
_diffrn_standards_interval_time 0
_diffrn_standards_number 0
_exptl_absorpt_coefficient_mu 0.121
_exptl_absorpt_correction_T_max 0.982
_exptl_absorpt_correction_T_min 0.572
_exptl_absorpt_correction_type empirical
_exptl_absorpt_process_details '(Blessing, 1995)'
_exptl_crystal_colour colorless
_exptl_crystal_density_diffrn 1.499
_exptl_crystal_density_method 'not measured'
_exptl_crystal_description block
_exptl_crystal_F_000 392.00
_exptl_crystal_size_max 0.400
_exptl_crystal_size_mid 0.300
_exptl_crystal_size_min 0.150
_refine_diff_density_max 0.21
_refine_diff_density_min -0.34
_refine_ls_extinction_method none
_refine_ls_goodness_of_fit_ref 2.024
_refine_ls_hydrogen_treatment mixed
_refine_ls_number_parameters 133
_refine_ls_number_reflns 1016
_refine_ls_R_factor_gt 0.0435
_refine_ls_shift/su_max 0.0003
_refine_ls_structure_factor_coef F
_refine_ls_weighting_details 'w = 1/[\s^2^(Fo) + 0.00022|Fo|^2^]'
_refine_ls_weighting_scheme calc
_refine_ls_wR_factor_ref 0.0519
_reflns_number_gt 1016
_reflns_number_total 1335
_reflns_threshold_expression F^2^>3\s(F^2^)
_cod_data_source_file lh6219.cif
_cod_data_source_block I
_cod_original_cell_volume 820.3(2)
_cod_original_sg_symbol_H-M 'P 21/n'
_cod_database_code 2204046
_cod_database_fobs_code 2204046

loop_
_symmetry_equiv_pos_as_xyz
x,y,z
1/2-x,1/2+y,1/2-z
-x,-y,-z
1/2+x,1/2-y,1/2+z

loop_
_atom_site_label
_atom_site_fract_x
_atom_site_fract_y
_atom_site_fract_z
_atom_site_U_iso_or_equiv
_atom_site_adp_type
_atom_site_calc_flag
_atom_site_occupancy
_atom_site_type_symbol
O1 0.2409(2) -0.1992(2) -0.06600(10) 0.0230(5) Uani d 1.00 O
O2 0.3749(2) -0.3971(2) 0.06560(10) 0.0258(5) Uani d 1.00 O
O3 0.1469(2) 0.0526(2) -0.09720(10) 0.0215(5) Uani d 1.00 O
O4 0.5149(3) -0.6187(2) 0.18400(10) 0.0243(5) Uani d 1.00 O
N1 0.2362(3) 0.2262(2) 0.0225(2) 0.0192(6) Uani d 1.00 N
C1 0.3072(3) -0.0176(2) 0.0742(2) 0.0157(6) Uani d 1.00 C
C2 0.3082(3) -0.1585(2) 0.0382(2) 0.0170(7) Uani d 1.00 C
C3 0.3796(3) -0.2645(2) 0.1099(2) 0.0177(6) Uani d 1.00 C
C4 0.4498(3) -0.2303(2) 0.2164(2) 0.0198(7) Uani d 1.00 C
C5 0.4511(3) -0.0908(2) 0.2527(2) 0.0196(7) Uani d 1.00 C
C6 0.3805(3) 0.0142(2) 0.1825(2) 0.0189(6) Uani d 1.00 C
C7 0.2268(3) 0.0896(2) -0.0050(2) 0.0172(7) Uani d 1.00 C
C8 0.1560(3) 0.3333(2) -0.0533(2) 0.0228(7) Uani d 1.00 C
H1 0.195(3) -0.116(3) -0.100(2) 0.0240 Uiso d 1.00 H
H2 0.423(3) -0.452(2) 0.114(2) 0.0240 Uiso d 1.00 H
H3 0.304(3) 0.251(2) 0.088(2) 0.0230 Uiso d 1.00 H
H4 0.4976 -0.3023 0.2653 0.0237 Uiso calc 1.00 H
H5 0.5006 -0.0678 0.3261 0.0235 Uiso calc 1.00 H
H6 0.3818 0.1092 0.2080 0.0227 Uiso calc 1.00 H
H7 0.2079 0.3258 -0.1246 0.0273 Uiso calc 1.00 H
H8 0.0269 0.3197 -0.0621 0.0273 Uiso calc 1.00 H
H9 0.1811 0.4242 -0.0225 0.0273 Uiso calc 1.00 H
H10 0.561(3) -0.611(2) 0.260(2) 0.0240 Uiso d 1.00 H
H11 0.599(3) -0.654(3) 0.150(2) 0.0240 Uiso d 1.00 H

loop_
_atom_site_aniso_label
_atom_site_aniso_U_11
_atom_site_aniso_U_22
_atom_site_aniso_U_33
_atom_site_aniso_U_12
_atom_site_aniso_U_13
_atom_site_aniso_U_23
O1 0.0350(10) 0.0185(9) 0.0149(9) 0.0021(7) -0.0076(8) -0.0014(7)
O2 0.0410(10) 0.0139(9) 0.0214(9) 0.0034(7) -0.0071(8) -0.0002(7)
O3 0.0280(10) 0.0187(9) 0.0164(9) -0.0004(7) -0.0051(7) 0.0006(7)
O4 0.0340(10) 0.0213(9) 0.0178(9) 0.0050(8) -0.0012(8) -0.0023(8)
N1 0.0260(10) 0.0150(10) 0.0160(10) 0.0008(8) -0.0025(9) -0.0001(9)
C1 0.0150(10) 0.0180(10) 0.0140(10) 0.0007(10) 0.0019(10) 0.0012(10)
C2 0.0180(10) 0.0200(10) 0.0130(10) -0.0020(10) 0.0000(10) -0.0018(10)
C3 0.0200(10) 0.0140(10) 0.0190(10) 0.0008(10) 0.0020(10) -0.0010(10)
C4 0.0210(10) 0.0210(10) 0.0180(10) 0.0010(10) 0.0000(10) 0.0050(10)
C5 0.0240(10) 0.0220(10) 0.0130(10) -0.0020(10) -0.0020(10) -0.0021(10)
C6 0.0220(10) 0.0180(10) 0.0170(10) -0.0020(10) 0.0030(10) -0.0020(10)
C7 0.0150(10) 0.0200(10) 0.0170(10) 0.0000(10) 0.0050(10) 0.0008(10)
C8 0.029(2) 0.0160(10) 0.0230(10) 0.0020(10) -0.0020(10) 0.0027(10)

loop_
_atom_type_symbol
_atom_type_description
_atom_type_scat_dispersion_real
_atom_type_scat_dispersion_imag
_atom_type_scat_source
C C 0.003 0.002
;International Tables for Crystallography
(1992, Vol. C, Tables 4.2.6.8 and 6.1.1.1)
;
N N 0.006 0.003
;International Tables for Crystallography
(1992, Vol. C, Tables 4.2.6.8 and 6.1.1.1)
;
O O 0.011 0.006
;International Tables for Crystallography
(1992, Vol. C, Tables 4.2.6.8 and 6.1.1.1)
;
H H 0.000 0.000
;International Tables for Crystallography
(1992, Vol. C, Table 6.1.1.2)
;

loop_
_geom_angle_atom_site_label_1
_geom_angle_atom_site_label_2
_geom_angle_atom_site_label_3
_geom_angle
_geom_angle_publ_flag
C7 N1 C8 120.7(2) no
C2 C1 C6 118.6(2) no
C2 C1 C7 117.9(2) no
C6 C1 C7 123.6(2) no
O1 C2 C1 122.7(2) no
O1 C2 C3 116.9(2) no
C1 C2 C3 120.4(2) no
O2 C3 C2 115.3(2) no
O2 C3 C4 125.0(2) no
C2 C3 C4 119.8(2) no
C3 C4 C5 120.4(2) no
C4 C5 C6 120.2(2) no
C1 C6 C5 120.7(2) no
O3 C7 N1 119.8(2) no
O3 C7 C1 120.5(2) no
N1 C7 C1 119.7(2) no
C2 O1 H1 104.0(10) no
C3 O2 H2 107.0(10) no
H10 O4 H11 105(2) no
C7 N1 H3 118.0(10) no
C8 N1 H3 120.0(10) no
C3 C4 H4 119.821 no
C5 C4 H4 119.822 no
C4 C5 H5 119.915 no
C6 C5 H5 119.914 no
C1 C6 H6 119.632 no
C5 C6 H6 119.632 no
N1 C8 H7 109.471 no
N1 C8 H8 109.470 no
N1 C8 H9 109.469 no
H7 C8 H8 109.473 no
H7 C8 H9 109.472 no
H8 C8 H9 109.472 no

loop_
_geom_bond_atom_site_label_1
_geom_bond_atom_site_label_2
_geom_bond_distance
_geom_bond_publ_flag
O1 C2 1.362(3) yes
O2 C3 1.363(3) yes
O3 C7 1.262(3) yes
N1 C7 1.336(3) yes
N1 C8 1.457(3) yes
C1 C2 1.403(3) yes
C1 C6 1.397(3) yes
C1 C7 1.483(3) yes
C2 C3 1.399(3) yes
C3 C4 1.376(3) yes
C4 C5 1.391(3) yes
C5 C6 1.380(3) yes
O1 H1 0.94(2) no
O2 H2 0.84(2) no
O4 H10 0.95(2) no
O4 H11 0.82(2) no
N1 H3 0.93(2) no
C4 H4 0.950 no
C5 H5 0.950 no
C6 H6 0.950 no
C8 H7 0.950 no
C8 H8 0.950 no
C8 H9 0.950 no

loop_
_geom_contact_atom_site_label_1
_geom_contact_atom_site_label_2
_geom_contact_distance
_geom_contact_site_symmetry_2
_geom_contact_publ_flag
O1 O3 2.506(2) . y
O1 O2 2.598(2) . y
O1 O4 2.899(2) 3_645 y
O1 N1 3.555(3) 3_555 y
O2 O1 2.598(2) . y
O2 O4 2.697(2) . y
O2 O4 3.121(2) 3_645 y
O2 O2 3.145(3) 3_645 y
O2 N1 3.479(3) 3_655 y
O3 O1 2.506(2) . y
O3 O4 2.792(2) 4_444 y
O3 O3 3.391(3) 3_555 y
O4 O2 2.697(2) . y
O4 O3 2.792(2) 4_545 y
O4 O1 2.899(2) 3_645 y
O4 N1 3.087(3) 1_545 y
O4 O2 3.121(2) 3_645 y

loop_
_geom_hbond_atom_site_label_D
_geom_hbond_atom_site_label_H
_geom_hbond_atom_site_label_A
_geom_hbond_site_symmetry_A
_geom_hbond_distance_DH
_geom_hbond_distance_HA
_geom_hbond_distance_DA
_geom_hbond_angle_DHA
_geom_hbond_publ_flag
O4 H11 O1 3_645 0.82(2) 2.10(3) 2.899(2) 162(2) y
O4 H10 O3 4_545 0.95(2) 1.86(2) 2.792(2) 167(2) y
O2 H2 O4 . 0.84(2) 1.89(2) 2.697(2) 160(2) y
O1 H1 O3 . 0.94(2) 1.64(3) 2.506(2) 151(2) y
N1 H3 O4 1_565 0.93(2) 2.23(2) 3.087(3) 152(2) y

loop_
_geom_torsion_atom_site_label_1
_geom_torsion_atom_site_label_2
_geom_torsion_atom_site_label_3
_geom_torsion_atom_site_label_4
_geom_torsion
_geom_torsion_publ_flag
O1 C2 C1 C6 -179.6(2) no
O1 C2 C1 C7 0.8(3) no
O1 C2 C3 O2 0.8(3) no
O1 C2 C3 C4 180.0(2) no
O2 C3 C2 C1 -179.4(2) no
O2 C3 C4 C5 178.8(2) no
O3 C7 N1 C8 -0.4(3) no
O3 C7 C1 C2 6.5(3) no
O3 C7 C1 C6 -173.1(2) no
N1 C7 C1 C2 -174.7(2) no
N1 C7 C1 C6 5.7(3) no
C1 C2 C3 C4 -0.2(3) no
C1 C6 C5 C4 -0.1(3) no
C1 C7 N1 C8 -179.2(2) no
C2 C1 C6 C5 -0.5(3) no
C2 C3 C4 C5 -0.4(4) no
C3 C2 C1 C6 0.6(3) no
C3 C2 C1 C7 -179.0(2) no
C3 C4 C5 C6 0.5(3) no
C5 C6 C1 C7 179.1(2) no

loop_
_cod_related_entry_id
_cod_related_entry_database
_cod_related_entry_code
1 ChemSpider 21130593
